data_1529696
loop_
_publ_author_name
'Bronsema, K.D.'
'Wiegers, G.A.'

_publ_section_title
;
 Structures and some physical properties of phases in the system K-V-S:
 K.2 V6 S8 and K.6 V S2
;
_journal_name_full 'Materials Research Bulletin'
_journal_page_first 1073
_journal_page_last 1080
_journal_volume 22
_journal_year 1987
_chemical_formula_sum 'K0.2 S8 V6'
_chemical_name_systematic 'K.2 V6 S8'
_space_group_IT_number 176
_symmetry_space_group_name_Hall '-P 6c'
_symmetry_space_group_name_H-M 'P 63/m'
_cell_angle_alpha 90
_cell_angle_beta 90
_cell_angle_gamma 120
_cell_formula_units_Z 1
_cell_length_a 9.139
_cell_length_b 9.139
_cell_length_c 3.3025
_cell_volume 238.875
_citation_journal_id_ASTM MRBUAC
_cod_data_source_file Bronsema_MRBUAC_1987_1431.cif
_cod_data_source_block K0.2S8V6
_cod_original_cell_volume 238.8751
_cod_database_code 1529696

loop_
_symmetry_equiv_pos_as_xyz
x,y,z
x-y,x,z+1/2
-y,x-y,z
-x,-y,z+1/2
-x+y,-x,z
y,-x+y,z+1/2
-x,-y,-z
-x+y,-x,-z-1/2
y,-x+y,-z
x,y,-z-1/2
x-y,x,-z
-y,x-y,-z-1/2

loop_
_atom_site_label
_atom_site_type_symbol
_atom_site_fract_x
_atom_site_fract_y
_atom_site_fract_z
_atom_site_occupancy
_atom_site_U_iso_or_equiv
K1 K+1 0 0 0 0.11 0.0
S2 S-2 0.3478 0.297 0.25 1 0.0
V1 V+2 0.4873 0.1212 0.25 1 0.0
S1 S-2 0.3333 0.6667 0.25 1 0.0
